data_4085054
loop_
_publ_author_name
'Liu, Fu-Chen'
'Chen, Heng-Guang'
'Lee, Gene-Hsiang'

_publ_section_title
;
 Trinuclear Zirconium Polyhydride
 ({Cp*Zr(BH3CH3)}(\m-H)2{Cp*Zr(BH3CH3)}(\m-H){Cp*Zr(BH3CH3)})(\m-\k2C,H:\k1C:\k2C,H-CHBH3)
 and Its Derivatives: Compounds Containing a Pentacoordinated Carbon Atom
;
_journal_issue 1
_journal_name_full Organometallics
_journal_page_first 42
_journal_paper_doi 10.1021/om500773e
_journal_volume 34
_journal_year 2015
_chemical_formula_sum 'C34 H70 B4 Zr3'
_chemical_formula_weight 795.80
_chemical_name_systematic
; 
 ? 
;
_space_group_IT_number 14
_symmetry_cell_setting monoclinic
_symmetry_space_group_name_Hall '-P 2ybc'
_symmetry_space_group_name_H-M 'P 1 21/c 1'
_atom_sites_solution_hydrogens geom
_atom_sites_solution_primary direct
_atom_sites_solution_secondary difmap
_audit_creation_method SHELXL-97
_cell_angle_alpha 90.00
_cell_angle_beta 107.5110(10)
_cell_angle_gamma 90.00
_cell_formula_units_Z 4
_cell_length_a 19.3178(12)
_cell_length_b 12.6907(8)
_cell_length_c 16.9988(11)
_cell_measurement_reflns_used 5850
_cell_measurement_temperature 150(2)
_cell_measurement_theta_max 27.53
_cell_measurement_theta_min 2.42
_cell_volume 3974.2(4)
_computing_cell_refinement 'Bruker SMART'
_computing_data_collection 'Bruker SMART'
_computing_data_reduction 'Bruker SAINT'
_computing_molecular_graphics 'Bruker SHELXTL'
_computing_publication_material 'Bruker SHELXTL'
_computing_structure_refinement 'SHELXL-97 (Sheldrick, 1997)'
_computing_structure_solution 'SHELXS-97 (Sheldrick, 1990)'
_diffrn_ambient_temperature 150(2)
_diffrn_measured_fraction_theta_full 0.999
_diffrn_measured_fraction_theta_max 0.999
_diffrn_measurement_device_type 'CCD area detector'
_diffrn_measurement_method 'phi and omega scans'
_diffrn_radiation_monochromator graphite
_diffrn_radiation_source 'fine-focus sealed tube'
_diffrn_radiation_type MoK\a
_diffrn_radiation_wavelength 0.71073
_diffrn_reflns_av_R_equivalents 0.0311
_diffrn_reflns_av_sigmaI/netI 0.0309
_diffrn_reflns_limit_h_max 24
_diffrn_reflns_limit_h_min -25
_diffrn_reflns_limit_k_max 16
_diffrn_reflns_limit_k_min -15
_diffrn_reflns_limit_l_max 22
_diffrn_reflns_limit_l_min -22
_diffrn_reflns_number 30109
_diffrn_reflns_theta_full 27.50
_diffrn_reflns_theta_max 27.50
_diffrn_reflns_theta_min 1.11
_exptl_absorpt_coefficient_mu 0.792
_exptl_absorpt_correction_T_max 0.7970
_exptl_absorpt_correction_T_min 0.7423
_exptl_absorpt_correction_type multi-scan
_exptl_crystal_colour light-red
_exptl_crystal_density_diffrn 1.330
_exptl_crystal_density_meas ?
_exptl_crystal_density_method 'not measured'
_exptl_crystal_description block
_exptl_crystal_F_000 1656
_exptl_crystal_size_max 0.40
_exptl_crystal_size_mid 0.30
_exptl_crystal_size_min 0.30
_refine_diff_density_max 0.615
_refine_diff_density_min -0.274
_refine_diff_density_rms 0.068
_refine_ls_extinction_method none
_refine_ls_goodness_of_fit_ref 1.090
_refine_ls_hydrogen_treatment mixed
_refine_ls_matrix_type full
_refine_ls_number_parameters 440
_refine_ls_number_reflns 9123
_refine_ls_number_restraints 0
_refine_ls_restrained_S_all 1.090
_refine_ls_R_factor_all 0.0345
_refine_ls_R_factor_gt 0.0294
_refine_ls_shift/su_max 0.004
_refine_ls_shift/su_mean 0.000
_refine_ls_structure_factor_coef Fsqd
_refine_ls_weighting_details 'calc w=1/[\s^2^(Fo^2^)+(0.0268P)^2^+2.0619P] where P=(Fo^2^+2Fc^2^)/3'
_refine_ls_weighting_scheme calc
_refine_ls_wR_factor_gt 0.0651
_refine_ls_wR_factor_ref 0.0673
_reflns_number_gt 8219
_reflns_number_total 9123
_reflns_threshold_expression >2sigma(I)
_cod_data_source_file om500773e_si_002.cif
_cod_data_source_block ic11984
_cod_depositor_comments
;
The following automatic conversions were performed:

'_symmetry_cell_setting' value 'Monoclinic' changed to 'monoclinic'
according to
/home/saulius/struct/COD-crude-data--automatic-downloads/rss-feeds/ACS/lib/dictionaries/cif_core.dic
dictionary named 'cif_core.dic' version 2.4.2 from 2011-04-26.

Automatic conversion script
Id: cif_fix_values 2935 2014-11-11 08:27:57Z andrius 

The following automatic conversions were performed:

'_exptl_crystal_density_meas' value 'not_measured' was changed to '?'
- the value is perceived as not measured.

Automatic conversion script
Id: cif_fix_values 3008 2015-01-20 13:52:24Z robertas 

 Adding full bibliography for 4085054--4085058.cif.
;
_cod_original_sg_symbol_H-M P2(1)/c
_cod_database_code 4085054

loop_
_symmetry_equiv_pos_as_xyz
'x, y, z'
'-x, y+1/2, -z+1/2'
'-x, -y, -z'
'x, -y-1/2, z-1/2'

loop_
_atom_site_label
_atom_site_type_symbol
_atom_site_fract_x
_atom_site_fract_y
_atom_site_fract_z
_atom_site_U_iso_or_equiv
_atom_site_adp_type
_atom_site_occupancy
_atom_site_symmetry_multiplicity
_atom_site_calc_flag
_atom_site_refinement_flags
Zr1 Zr 0.678323(10) 0.710044(15) 0.689187(11) 0.01656(5) Uani 1 1 d .
Zr2 Zr 0.766011(11) 0.527894(15) 0.797597(11) 0.01637(5) Uani 1 1 d .
Zr3 Zr 0.804645(11) 0.508673(16) 0.622225(12) 0.01785(5) Uani 1 1 d .
H1 H 0.7826(12) 0.6564(18) 0.7457(14) 0.021(6) Uiso 1 1 d .
H2 H 0.6968(13) 0.6366(19) 0.7930(14) 0.029(6) Uiso 1 1 d .
H3 H 0.8326(13) 0.4797(18) 0.7357(15) 0.025(6) Uiso 1 1 d .
B1 B 0.68047(13) 0.59261(19) 0.56716(14) 0.0197(5) Uani 1 1 d .
H1A H 0.6796(12) 0.6864(18) 0.5743(14) 0.024 Uiso 1 1 d .
H1B H 0.6340(13) 0.5663(18) 0.5176(14) 0.024 Uiso 1 1 d .
H1C H 0.7321(12) 0.5847(18) 0.5380(14) 0.024 Uiso 1 1 d .
B2 B 0.75172(15) 0.8851(2) 0.71252(17) 0.0288(6) Uani 1 1 d .
H2A H 0.7217(14) 0.834(2) 0.6518(15) 0.035 Uiso 1 1 d .
H2B H 0.7389(14) 0.828(2) 0.7624(16) 0.035 Uiso 1 1 d .
H2C H 0.7208(14) 0.959(2) 0.7113(15) 0.035 Uiso 1 1 d .
B3 B 0.68758(15) 0.3640(2) 0.80306(16) 0.0265(5) Uani 1 1 d .
H3C H 0.7079(13) 0.324(2) 0.8653(15) 0.032 Uiso 1 1 d .
H3A H 0.6791(13) 0.455(2) 0.8153(15) 0.032 Uiso 1 1 d .
H3B H 0.7389(14) 0.375(2) 0.7790(15) 0.032 Uiso 1 1 d .
B4 B 0.89058(15) 0.6396(2) 0.62445(17) 0.0299(6) Uani 1 1 d .
H4A H 0.8470(14) 0.667(2) 0.6539(15) 0.036 Uiso 1 1 d .
H4C H 0.8547(14) 0.606(2) 0.5617(16) 0.036 Uiso 1 1 d .
H4B H 0.9115(14) 0.565(2) 0.6624(16) 0.036 Uiso 1 1 d .
C1 C 0.69824(11) 0.53714(17) 0.65467(12) 0.0178(4) Uani 1 1 d .
H1D H 0.6664(14) 0.4862(19) 0.6507(15) 0.023(6) Uiso 1 1 d .
C2 C 0.83579(13) 0.9037(2) 0.72466(16) 0.0359(6) Uani 1 1 d .
H2D H 0.8599 0.8356 0.7255 0.043 Uiso 1 1 calc R
H2E H 0.8577 0.9406 0.7769 0.043 Uiso 1 1 calc R
H2F H 0.8415 0.9465 0.6790 0.043 Uiso 1 1 calc R
C3 C 0.61899(14) 0.3068(2) 0.74125(16) 0.0366(6) Uani 1 1 d .
H3D H 0.6061 0.3422 0.6875 0.044 Uiso 1 1 calc R
H3E H 0.5779 0.3102 0.7637 0.044 Uiso 1 1 calc R
H3F H 0.6309 0.2330 0.7346 0.044 Uiso 1 1 calc R
C4 C 0.95014(15) 0.7225(2) 0.62056(17) 0.0464(7) Uani 1 1 d .
H4D H 0.9840 0.6901 0.5948 0.056 Uiso 1 1 calc R
H4E H 0.9767 0.7454 0.6766 0.056 Uiso 1 1 calc R
H4F H 0.9268 0.7834 0.5879 0.056 Uiso 1 1 calc R
C5 C 0.54588(11) 0.66121(18) 0.64202(13) 0.0222(4) Uani 1 1 d .
C6 C 0.55120(11) 0.74920(19) 0.59343(13) 0.0250(5) Uani 1 1 d .
C7 C 0.57180(12) 0.83805(19) 0.64586(15) 0.0288(5) Uani 1 1 d .
C8 C 0.57990(12) 0.8039(2) 0.72785(14) 0.0285(5) Uani 1 1 d .
C9 C 0.56311(11) 0.69507(19) 0.72521(13) 0.0241(5) Uani 1 1 d .
C10 C 0.51714(13) 0.5547(2) 0.61101(16) 0.0334(5) Uani 1 1 d .
H10A H 0.4640 0.5557 0.5950 0.040 Uiso 1 1 calc R
H10B H 0.5358 0.5023 0.6546 0.040 Uiso 1 1 calc R
H10C H 0.5328 0.5363 0.5630 0.040 Uiso 1 1 calc R
C11 C 0.52889(14) 0.7531(2) 0.50065(14) 0.0378(6) Uani 1 1 d .
H11A H 0.5276 0.6814 0.4788 0.045 Uiso 1 1 calc R
H11B H 0.5640 0.7954 0.4829 0.045 Uiso 1 1 calc R
H11C H 0.4806 0.7850 0.4798 0.045 Uiso 1 1 calc R
C12 C 0.57276(16) 0.9496(2) 0.6169(2) 0.0470(7) Uani 1 1 d .
H12A H 0.5970 0.9523 0.5739 0.056 Uiso 1 1 calc R
H12B H 0.5990 0.9941 0.6634 0.056 Uiso 1 1 calc R
H12C H 0.5228 0.9753 0.5944 0.056 Uiso 1 1 calc R
C13 C 0.59592(15) 0.8716(2) 0.80343(18) 0.0468(7) Uani 1 1 d .
H13A H 0.5511 0.8834 0.8180 0.056 Uiso 1 1 calc R
H13B H 0.6155 0.9395 0.7925 0.056 Uiso 1 1 calc R
H13C H 0.6316 0.8363 0.8492 0.056 Uiso 1 1 calc R
C14 C 0.55320(13) 0.6308(2) 0.79544(15) 0.0366(6) Uani 1 1 d .
H14A H 0.5031 0.6377 0.7969 0.044 Uiso 1 1 calc R
H14B H 0.5866 0.6561 0.8476 0.044 Uiso 1 1 calc R
H14C H 0.5635 0.5566 0.7876 0.044 Uiso 1 1 calc R
C15 C 0.89142(12) 0.52801(19) 0.89792(13) 0.0249(5) Uani 1 1 d .
C16 C 0.86096(12) 0.62774(18) 0.90432(12) 0.0230(4) Uani 1 1 d .
C17 C 0.80263(12) 0.61251(17) 0.93794(12) 0.0224(4) Uani 1 1 d .
C18 C 0.79850(13) 0.50338(18) 0.95383(13) 0.0250(5) Uani 1 1 d .
C19 C 0.85275(13) 0.45098(18) 0.92840(13) 0.0266(5) Uani 1 1 d .
C20 C 0.95972(14) 0.5095(2) 0.87519(16) 0.0411(7) Uani 1 1 d .
H20A H 0.9628 0.5609 0.8334 0.049 Uiso 1 1 calc R
H20B H 0.9591 0.4381 0.8530 0.049 Uiso 1 1 calc R
H20C H 1.0018 0.5174 0.9243 0.049 Uiso 1 1 calc R
C21 C 0.89148(14) 0.7318(2) 0.89016(15) 0.0358(6) Uani 1 1 d .
H21A H 0.9314 0.7512 0.9390 0.043 Uiso 1 1 calc R
H21B H 0.8534 0.7856 0.8798 0.043 Uiso 1 1 calc R
H21C H 0.9096 0.7268 0.8423 0.043 Uiso 1 1 calc R
C22 C 0.76020(14) 0.6965(2) 0.96477(15) 0.0348(6) Uani 1 1 d .
H22A H 0.7100 0.6728 0.9550 0.042 Uiso 1 1 calc R
H22B H 0.7606 0.7610 0.9332 0.042 Uiso 1 1 calc R
H22C H 0.7822 0.7107 1.0237 0.042 Uiso 1 1 calc R
C23 C 0.75051(16) 0.4571(2) 1.00004(15) 0.0410(7) Uani 1 1 d .
H23A H 0.7562 0.3804 1.0026 0.049 Uiso 1 1 calc R
H23B H 0.6998 0.4750 0.9715 0.049 Uiso 1 1 calc R
H23C H 0.7643 0.4859 1.0561 0.049 Uiso 1 1 calc R
C24 C 0.87244(16) 0.3363(2) 0.94014(17) 0.0426(7) Uani 1 1 d .
H24A H 0.9100 0.3265 0.9931 0.051 Uiso 1 1 calc R
H24B H 0.8908 0.3124 0.8953 0.051 Uiso 1 1 calc R
H24C H 0.8293 0.2953 0.9396 0.051 Uiso 1 1 calc R
C25 C 0.74823(12) 0.34065(17) 0.55141(14) 0.0260(5) Uani 1 1 d .
C26 C 0.80675(14) 0.31010(18) 0.61945(14) 0.0298(5) Uani 1 1 d .
C27 C 0.87123(13) 0.3478(2) 0.60605(15) 0.0341(6) Uani 1 1 d .
C28 C 0.85256(14) 0.3995(2) 0.52935(16) 0.0329(6) Uani 1 1 d .
C29 C 0.77638(14) 0.39688(18) 0.49620(13) 0.0290(5) Uani 1 1 d .
C30 C 0.67029(14) 0.3096(2) 0.5352(2) 0.0481(8) Uani 1 1 d .
H30A H 0.6398 0.3729 0.5243 0.058 Uiso 1 1 calc R
H30B H 0.6645 0.2730 0.5836 0.058 Uiso 1 1 calc R
H30C H 0.6557 0.2628 0.4873 0.058 Uiso 1 1 calc R
C31 C 0.8056(2) 0.2359(2) 0.68787(18) 0.0579(9) Uani 1 1 d .
H31A H 0.7564 0.2330 0.6930 0.069 Uiso 1 1 calc R
H31B H 0.8394 0.2610 0.7398 0.069 Uiso 1 1 calc R
H31C H 0.8202 0.1654 0.6755 0.069 Uiso 1 1 calc R
C32 C 0.94724(17) 0.3274(3) 0.6610(2) 0.0671(11) Uani 1 1 d .
H32A H 0.9601 0.2536 0.6557 0.080 Uiso 1 1 calc R
H32B H 0.9498 0.3420 0.7184 0.080 Uiso 1 1 calc R
H32C H 0.9813 0.3734 0.6446 0.080 Uiso 1 1 calc R
C33 C 0.9044(2) 0.4420(3) 0.4860(2) 0.0642(10) Uani 1 1 d .
H33A H 0.9152 0.3869 0.4511 0.077 Uiso 1 1 calc R
H33B H 0.9495 0.4644 0.5271 0.077 Uiso 1 1 calc R
H33C H 0.8822 0.5024 0.4518 0.077 Uiso 1 1 calc R
C34 C 0.7328(2) 0.4340(2) 0.41165(15) 0.0538(9) Uani 1 1 d .
H34A H 0.7283 0.3765 0.3719 0.065 Uiso 1 1 calc R
H34B H 0.7573 0.4940 0.3954 0.065 Uiso 1 1 calc R
H34C H 0.6843 0.4555 0.4127 0.065 Uiso 1 1 calc R

loop_
_atom_site_aniso_label
_atom_site_aniso_U_11
_atom_site_aniso_U_22
_atom_site_aniso_U_33
_atom_site_aniso_U_23
_atom_site_aniso_U_13
_atom_site_aniso_U_12
Zr1 0.01566(10) 0.01597(10) 0.01839(9) -0.00043(7) 0.00564(7) 0.00104(7)
Zr2 0.01635(10) 0.01591(10) 0.01700(9) 0.00002(7) 0.00522(7) -0.00014(8)
Zr3 0.01509(10) 0.01953(11) 0.01930(10) -0.00166(7) 0.00573(7) 0.00074(8)
B1 0.0190(12) 0.0185(12) 0.0219(11) -0.0013(9) 0.0067(9) 0.0010(9)
B2 0.0315(15) 0.0193(13) 0.0328(14) 0.0001(10) 0.0055(11) -0.0026(11)
B3 0.0277(14) 0.0223(13) 0.0300(13) 0.0023(10) 0.0095(11) -0.0055(11)
B4 0.0267(14) 0.0389(16) 0.0272(13) -0.0060(12) 0.0128(11) -0.0085(12)
C1 0.0162(10) 0.0174(10) 0.0203(9) -0.0019(8) 0.0060(8) -0.0024(8)
C2 0.0334(14) 0.0318(14) 0.0386(13) 0.0059(11) 0.0052(11) -0.0073(11)
C3 0.0334(14) 0.0328(14) 0.0413(14) 0.0029(11) 0.0081(11) -0.0086(11)
C4 0.0409(16) 0.060(2) 0.0422(15) -0.0149(13) 0.0179(13) -0.0261(14)
C5 0.0132(10) 0.0282(12) 0.0257(10) -0.0007(9) 0.0064(8) 0.0015(9)
C6 0.0152(10) 0.0336(13) 0.0253(11) 0.0033(9) 0.0048(8) 0.0067(9)
C7 0.0185(11) 0.0274(12) 0.0399(13) 0.0028(10) 0.0077(10) 0.0080(9)
C8 0.0186(11) 0.0343(13) 0.0331(12) -0.0075(10) 0.0083(9) 0.0076(10)
C9 0.0150(10) 0.0344(13) 0.0243(10) -0.0003(9) 0.0082(8) 0.0047(9)
C10 0.0227(12) 0.0371(14) 0.0395(13) -0.0057(11) 0.0081(10) -0.0075(11)
C11 0.0280(13) 0.0592(18) 0.0244(11) 0.0102(11) 0.0054(10) 0.0118(12)
C12 0.0367(16) 0.0294(15) 0.072(2) 0.0142(14) 0.0118(14) 0.0118(12)
C13 0.0341(15) 0.0549(19) 0.0513(16) -0.0265(14) 0.0129(13) 0.0072(13)
C14 0.0248(13) 0.0581(18) 0.0322(13) 0.0103(12) 0.0164(10) 0.0065(12)
C15 0.0185(11) 0.0337(13) 0.0186(10) -0.0012(9) -0.0002(8) 0.0035(9)
C16 0.0231(11) 0.0254(12) 0.0174(9) -0.0004(8) 0.0013(8) -0.0041(9)
C17 0.0253(11) 0.0224(11) 0.0177(9) -0.0043(8) 0.0036(8) -0.0014(9)
C18 0.0303(12) 0.0273(12) 0.0163(10) 0.0005(8) 0.0055(9) -0.0063(10)
C19 0.0298(12) 0.0233(12) 0.0201(10) 0.0007(9) -0.0024(9) 0.0024(10)
C20 0.0223(13) 0.0633(19) 0.0338(13) -0.0101(12) 0.0028(10) 0.0042(12)
C21 0.0360(14) 0.0354(14) 0.0303(12) 0.0035(10) 0.0013(10) -0.0157(11)
C22 0.0352(14) 0.0367(14) 0.0327(13) -0.0125(11) 0.0107(11) 0.0010(11)
C23 0.0540(17) 0.0457(16) 0.0270(12) -0.0012(11) 0.0177(12) -0.0204(14)
C24 0.0505(17) 0.0265(14) 0.0386(14) 0.0042(11) -0.0051(12) 0.0082(12)
C25 0.0238(12) 0.0174(11) 0.0373(12) -0.0089(9) 0.0101(9) -0.0001(9)
C26 0.0438(15) 0.0204(12) 0.0263(11) -0.0018(9) 0.0124(10) 0.0109(10)
C27 0.0249(12) 0.0343(14) 0.0387(13) -0.0121(11) 0.0029(10) 0.0129(11)
C28 0.0351(14) 0.0300(13) 0.0413(13) -0.0141(11) 0.0232(11) -0.0020(11)
C29 0.0408(14) 0.0210(12) 0.0230(11) -0.0055(9) 0.0061(10) 0.0050(10)
C30 0.0306(15) 0.0348(15) 0.081(2) -0.0251(15) 0.0193(14) -0.0067(12)
C31 0.115(3) 0.0250(14) 0.0406(15) 0.0064(12) 0.0333(18) 0.0192(17)
C32 0.0378(17) 0.068(2) 0.076(2) -0.0254(19) -0.0118(16) 0.0314(16)
C33 0.079(2) 0.0504(19) 0.092(3) -0.0285(18) 0.069(2) -0.0177(18)
C34 0.086(2) 0.0389(17) 0.0251(13) -0.0048(11) -0.0004(14) 0.0181(16)

loop_
_atom_type_symbol
_atom_type_description
_atom_type_scat_dispersion_real
_atom_type_scat_dispersion_imag
_atom_type_scat_source
C C 0.0033 0.0016 'International Tables Vol C Tables 4.2.6.8 and 6.1.1.4'
H H 0.0000 0.0000 'International Tables Vol C Tables 4.2.6.8 and 6.1.1.4'
B B 0.0013 0.0007 'International Tables Vol C Tables 4.2.6.8 and 6.1.1.4'
Zr Zr -2.9673 0.5597 'International Tables Vol C Tables 4.2.6.8 and 6.1.1.4'

loop_
_geom_angle_atom_site_label_1
_geom_angle_atom_site_label_2
_geom_angle_atom_site_label_3
_geom_angle
H2 Zr1 H2A 134.3(10)
H2 Zr1 H1A 140.6(10)
H2A Zr1 H1A 70.8(10)
H2 Zr1 H1 62.0(9)
H2A Zr1 H1 87.9(10)
H1A Zr1 H1 96.2(9)
H2 Zr1 H2B 83.4(10)
H2A Zr1 H2B 53.1(10)
H1A Zr1 H2B 121.9(10)
H1 Zr1 H2B 70.4(9)
H2 Zr1 C1 77.1(7)
H2A Zr1 C1 123.4(7)
H1A Zr1 C1 63.8(7)
H1 Zr1 C1 66.2(6)
H2B Zr1 C1 136.5(7)
H2 Zr1 C9 70.8(7)
H2A Zr1 C9 129.6(7)
H1A Zr1 C9 120.6(7)
H1 Zr1 C9 132.8(6)
H2B Zr1 C9 107.1(7)
C1 Zr1 C9 102.57(8)
H2 Zr1 C8 86.3(7)
H2A Zr1 C8 97.8(7)
H1A Zr1 C8 124.7(7)
H1 Zr1 C8 138.4(6)
H2B Zr1 C8 80.5(7)
C1 Zr1 C8 135.41(8)
C9 Zr1 C8 33.05(8)
H2 Zr1 C5 93.6(7)
H2A Zr1 C5 125.6(7)
H1A Zr1 C5 87.8(7)
H1 Zr1 C5 145.2(6)
H2B Zr1 C5 134.9(7)
C1 Zr1 C5 85.24(7)
C9 Zr1 C5 32.92(7)
C8 Zr1 C5 54.49(7)
H2 Zr1 C7 118.8(7)
H2A Zr1 C7 77.5(7)
H1A Zr1 C7 93.5(7)
H1 Zr1 C7 158.8(6)
H2B Zr1 C7 88.5(7)
C1 Zr1 C7 134.93(8)
C9 Zr1 C7 54.24(8)
C8 Zr1 C7 32.73(8)
C5 Zr1 C7 53.87(7)
H2 Zr1 C6 123.7(7)
H2A Zr1 C6 93.4(7)
H1A Zr1 C6 72.3(7)
H1 Zr1 C6 167.2(6)
H2B Zr1 C6 120.2(7)
C1 Zr1 C6 102.85(7)
C9 Zr1 C6 53.96(7)
C8 Zr1 C6 53.97(7)
C5 Zr1 C6 32.30(7)
C7 Zr1 C6 32.26(7)
H2 Zr1 B1 114.5(7)
H2A Zr1 B1 95.2(7)
H1A Zr1 B1 26.8(7)
H1 Zr1 B1 86.2(6)
H2B Zr1 B1 139.7(7)
C1 Zr1 B1 37.44(7)
C9 Zr1 B1 112.84(8)
C8 Zr1 B1 133.63(8)
C5 Zr1 B1 82.04(7)
C7 Zr1 B1 110.16(8)
C6 Zr1 B1 81.02(7)
H2 Zr2 H1 65.2(10)
H2 Zr2 H3 139.4(10)
H1 Zr2 H3 78.1(9)
H2 Zr2 H3B 123.2(10)
H1 Zr2 H3B 144.7(10)
H3 Zr2 H3B 78.4(10)
H2 Zr2 H3A 74.6(10)
H1 Zr2 H3A 135.9(10)
H3 Zr2 H3A 129.6(10)
H3B Zr2 H3A 52.5(10)
H2 Zr2 C1 76.1(7)
H1 Zr2 C1 67.0(7)
H3 Zr2 C1 73.8(7)
H3B Zr2 C1 81.4(7)
H3A Zr2 C1 87.1(7)
H2 Zr2 C16 90.9(7)
H1 Zr2 C16 73.5(7)
H3 Zr2 C16 95.1(7)
H3B Zr2 C16 134.6(7)
H3A Zr2 C16 125.8(7)
C1 Zr2 C16 140.34(7)
H2 Zr2 C15 123.3(7)
H1 Zr2 C15 92.9(7)
H3 Zr2 C15 73.3(7)
H3B Zr2 C15 105.0(7)
H3A Zr2 C15 125.1(7)
C1 Zr2 C15 144.33(7)
C16 Zr2 C15 32.78(7)
H2 Zr2 C17 73.9(7)
H1 Zr2 C17 92.0(7)
H3 Zr2 C17 126.2(7)
H3B Zr2 C17 123.1(7)
H3A Zr2 C17 93.6(7)
C1 Zr2 C17 148.69(7)
C16 Zr2 C17 32.92(7)
C15 Zr2 C17 54.31(7)
H2 Zr2 C19 125.7(7)
H1 Zr2 C19 124.7(7)
H3 Zr2 C19 89.0(7)
H3B Zr2 C19 80.7(7)
H3A Zr2 C19 93.0(7)
C1 Zr2 C19 157.36(7)
C16 Zr2 C19 54.11(7)
C15 Zr2 C19 32.64(7)
C17 Zr2 C19 53.93(7)
H2 Zr2 C18 94.6(7)
H1 Zr2 C18 123.8(7)
H3 Zr2 C18 121.1(7)
H3B Zr2 C18 91.0(7)
H3A Zr2 C18 75.2(7)
C1 Zr2 C18 161.70(7)
C16 Zr2 C18 53.93(7)
C15 Zr2 C18 53.77(7)
C17 Zr2 C18 32.44(7)
C19 Zr2 C18 32.20(7)
H2 Zr2 B3 99.9(7)
H1 Zr2 B3 151.1(7)
H3 Zr2 B3 104.5(7)
H3B Zr2 B3 26.3(7)
H3A Zr2 B3 26.4(7)
C1 Zr2 B3 85.90(8)
C16 Zr2 B3 133.60(8)
C15 Zr2 B3 115.57(8)
C17 Zr2 B3 108.01(8)
C19 Zr2 B3 84.21(8)
C18 Zr2 B3 80.13(8)
H3 Zr3 H1C 141.2(10)
H3 Zr3 H4C 127.3(10)
H1C Zr3 H4C 70.7(10)
H3 Zr3 H4B 77.3(10)
H1C Zr3 H4B 119.7(10)
H4C Zr3 H4B 52.1(10)
H3 Zr3 H4A 87.5(10)
H1C Zr3 H4A 81.8(9)
H4C Zr3 H4A 50.3(10)
H4B Zr3 H4A 49.1(10)
H3 Zr3 C1 77.7(7)
H1C Zr3 C1 66.5(7)
H4C Zr3 C1 128.2(7)
H4B Zr3 C1 136.9(7)
H4A Zr3 C1 95.3(7)
H3 Zr3 B4 98.0(7)
H1C Zr3 B4 90.6(7)
H4C Zr3 B4 29.8(7)
H4B Zr3 B4 29.4(7)
H4A Zr3 B4 29.3(7)
C1 Zr3 B4 124.23(9)
H3 Zr3 C27 87.4(7)
H1C Zr3 C27 128.0(7)
H4C Zr3 C27 96.0(7)
H4B Zr3 C27 79.7(7)
H4A Zr3 C27 128.3(7)
C1 Zr3 C27 133.28(8)
B4 Zr3 C27 101.40(10)
H3 Zr3 C28 119.9(7)
H1C Zr3 C28 97.7(7)
H4C Zr3 C28 72.1(7)
H4B Zr3 C28 82.9(7)
H4A Zr3 C28 119.3(7)
C1 Zr3 C28 140.21(8)
B4 Zr3 C28 90.47(9)
C27 Zr3 C28 32.99(9)
H3 Zr3 C29 133.9(7)
H1C Zr3 C29 74.0(7)
H4C Zr3 C29 85.8(7)
H4B Zr3 C29 114.4(7)
H4A Zr3 C29 135.1(7)
C1 Zr3 C29 108.29(8)
B4 Zr3 C29 112.91(9)
C27 Zr3 C29 54.57(8)
C28 Zr3 C29 32.95(8)
H3 Zr3 C26 79.7(7)
H1C Zr3 C26 119.8(7)
H4C Zr3 C26 126.0(7)
H4B Zr3 C26 109.0(7)
H4A Zr3 C26 157.0(7)
C1 Zr3 C26 100.44(8)
B4 Zr3 C26 133.97(9)
C27 Zr3 C26 32.92(8)
C28 Zr3 C26 54.42(8)
C29 Zr3 C26 54.18(7)
H3 Zr3 C25 105.9(7)
H1C Zr3 C25 87.5(7)
H4C Zr3 C25 118.4(7)
H4B Zr3 C25 133.0(7)
H4A Zr3 C25 166.7(7)
C1 Zr3 C25 87.63(7)
B4 Zr3 C25 143.91(8)
C27 Zr3 C25 54.18(8)
C28 Zr3 C25 54.24(8)
C29 Zr3 C25 32.67(8)
C26 Zr3 C25 32.35(7)
H1B B1 H1A 110.6(17)
H1B B1 H1C 104.0(16)
H1A B1 H1C 99.0(15)
H1B B1 C1 119.2(12)
H1A B1 C1 110.6(11)
H1C B1 C1 111.4(11)
H1B B1 Zr3 129.0(12)
H1A B1 Zr3 114.9(11)
H1C B1 Zr3 47.9(10)
C1 B1 Zr3 63.47(11)
H1B B1 Zr1 126.7(12)
H1A B1 Zr1 48.4(11)
H1C B1 Zr1 125.4(11)
C1 B1 Zr1 63.34(11)
Zr3 B1 Zr1 100.92(8)
H2C B2 H2B 107.4(18)
H2C B2 H2A 108.7(18)
H2B B2 H2A 97.6(17)
H2C B2 C2 113.5(14)
H2B B2 C2 114.7(12)
H2A B2 C2 113.5(12)
H2C B2 Zr1 117.0(14)
H2B B2 Zr1 51.1(12)
H2A B2 Zr1 46.6(12)
C2 B2 Zr1 129.40(18)
H3C B3 H3B 106.3(17)
H3C B3 H3A 107.0(18)
H3B B3 H3A 97.1(17)
H3C B3 C3 113.6(13)
H3B B3 C3 116.0(12)
H3A B3 C3 115.1(12)
H3C B3 Zr2 110.3(13)
H3B B3 Zr2 48.7(12)
H3A B3 Zr2 48.8(12)
C3 B3 Zr2 136.03(17)
H4B B4 H4A 100.6(18)
H4B B4 H4C 103.0(18)
H4A B4 H4C 101.2(18)
H4B B4 C4 116.0(13)
H4A B4 C4 117.1(13)
H4C B4 C4 116.5(13)
H4B B4 Zr3 63.3(13)
H4A B4 Zr3 67.3(13)
H4C B4 Zr3 60.2(13)
C4 B4 Zr3 175.4(2)
B1 C1 Zr3 78.63(12)
B1 C1 Zr1 79.23(12)
Zr3 C1 Zr1 115.65(9)
B1 C1 Zr2 150.71(15)
Zr3 C1 Zr2 88.88(7)
Zr1 C1 Zr2 82.64(6)
C6 C5 C9 107.9(2)
C6 C5 C10 126.4(2)
C9 C5 C10 125.2(2)
C6 C5 Zr1 75.25(12)
C9 C5 Zr1 72.35(12)
C10 C5 Zr1 124.65(15)
C5 C6 C7 108.50(19)
C5 C6 C11 126.2(2)
C7 C6 C11 124.8(2)
C5 C6 Zr1 72.45(12)
C7 C6 Zr1 73.74(12)
C11 C6 Zr1 126.26(15)
C6 C7 C8 107.5(2)
C6 C7 C12 124.9(2)
C8 C7 C12 126.9(2)
C6 C7 Zr1 74.00(12)
C8 C7 Zr1 71.44(12)
C12 C7 Zr1 127.37(17)
C9 C8 C7 108.0(2)
C9 C8 C13 124.9(2)
C7 C8 C13 126.8(2)
C9 C8 Zr1 73.22(12)
C7 C8 Zr1 75.83(13)
C13 C8 Zr1 121.52(16)
C8 C9 C5 108.0(2)
C8 C9 C14 125.9(2)
C5 C9 C14 125.4(2)
C8 C9 Zr1 73.73(12)
C5 C9 Zr1 74.73(12)
C14 C9 Zr1 125.00(15)
C16 C15 C19 108.2(2)
C16 C15 C20 125.3(2)
C19 C15 C20 125.9(2)
C16 C15 Zr2 73.36(12)
C19 C15 Zr2 74.99(12)
C20 C15 Zr2 124.68(15)
C15 C16 C17 107.9(2)
C15 C16 C21 125.8(2)
C17 C16 C21 125.7(2)
C15 C16 Zr2 73.86(12)
C17 C16 Zr2 74.09(12)
C21 C16 Zr2 124.69(15)
C18 C17 C16 107.8(2)
C18 C17 C22 124.8(2)
C16 C17 C22 126.8(2)
C18 C17 Zr2 75.39(12)
C16 C17 Zr2 72.99(12)
C22 C17 Zr2 124.70(15)
C19 C18 C17 108.2(2)
C19 C18 C23 127.3(2)
C17 C18 C23 124.0(2)
C19 C18 Zr2 73.30(12)
C17 C18 Zr2 72.16(12)
C23 C18 Zr2 126.37(16)
C18 C19 C15 107.9(2)
C18 C19 C24 126.6(2)
C15 C19 C24 125.1(2)
C18 C19 Zr2 74.50(12)
C15 C19 Zr2 72.37(12)
C24 C19 Zr2 124.20(16)
C26 C25 C29 108.1(2)
C26 C25 C30 126.3(2)
C29 C25 C30 125.3(2)
C26 C25 Zr3 73.52(13)
C29 C25 Zr3 72.13(12)
C30 C25 Zr3 125.01(15)
C25 C26 C27 107.6(2)
C25 C26 C31 127.9(3)
C27 C26 C31 123.8(3)
C25 C26 Zr3 74.12(13)
C27 C26 Zr3 71.63(14)
C31 C26 Zr3 127.44(16)
C28 C27 C26 108.3(2)
C28 C27 C32 125.8(3)
C26 C27 C32 125.6(3)
C28 C27 Zr3 73.83(13)
C26 C27 Zr3 75.45(13)
C32 C27 Zr3 121.03(18)
C27 C28 C29 107.8(2)
C27 C28 C33 126.6(3)
C29 C28 C33 125.4(3)
C27 C28 Zr3 73.19(13)
C29 C28 Zr3 73.89(13)
C33 C28 Zr3 122.67(18)
C28 C29 C25 108.1(2)
C28 C29 C34 126.3(3)
C25 C29 C34 125.1(2)
C28 C29 Zr3 73.17(13)
C25 C29 Zr3 75.21(12)
C34 C29 Zr3 123.92(16)

loop_
_geom_bond_atom_site_label_1
_geom_bond_atom_site_label_2
_geom_bond_distance
Zr1 H2 1.93(2)
Zr1 H2A 1.98(3)
Zr1 H1A 1.98(2)
Zr1 H1 2.07(2)
Zr1 H2B 2.07(3)
Zr1 C1 2.333(2)
Zr1 C9 2.487(2)
Zr1 C8 2.494(2)
Zr1 C5 2.518(2)
Zr1 C7 2.550(2)
Zr1 C6 2.554(2)
Zr1 B1 2.565(2)
Zr2 H2 1.91(2)
Zr2 H1 1.93(2)
Zr2 H3 1.99(2)
Zr2 H3B 2.02(3)
Zr2 H3A 2.02(3)
Zr2 C1 2.391(2)
Zr2 C16 2.502(2)
Zr2 C15 2.508(2)
Zr2 C17 2.516(2)
Zr2 C19 2.542(2)
Zr2 C18 2.558(2)
Zr2 B3 2.592(3)
Zr3 H3 1.88(2)
Zr3 H1C 1.93(2)
Zr3 H4C 2.03(3)
Zr3 H4B 2.09(3)
Zr3 H4A 2.17(3)
Zr3 C1 2.311(2)
Zr3 B4 2.341(3)
Zr3 C27 2.472(2)
Zr3 C28 2.480(2)
Zr3 C29 2.489(2)
Zr3 C26 2.521(2)
Zr3 C25 2.529(2)
B1 H1B 1.08(2)
B1 H1A 1.20(2)
B1 H1C 1.25(2)
B1 C1 1.587(3)
B2 H2C 1.11(3)
B2 H2B 1.19(3)
B2 H2A 1.21(3)
B2 C2 1.592(4)
B3 H3C 1.13(2)
B3 H3B 1.19(2)
B3 H3A 1.19(3)
B3 C3 1.596(4)
B4 H4B 1.15(3)
B4 H4A 1.15(3)
B4 H4C 1.16(3)
B4 C4 1.575(4)
C5 C6 1.411(3)
C5 C9 1.418(3)
C5 C10 1.496(3)
C6 C7 1.418(3)
C6 C11 1.505(3)
C7 C8 1.422(3)
C7 C12 1.501(3)
C8 C9 1.417(3)
C8 C13 1.499(3)
C9 C14 1.505(3)
C15 C16 1.414(3)
C15 C19 1.419(3)
C15 C20 1.501(3)
C16 C17 1.422(3)
C16 C21 1.495(3)
C17 C18 1.418(3)
C17 C22 1.497(3)
C18 C19 1.414(3)
C18 C23 1.503(3)
C19 C24 1.502(3)
C25 C26 1.407(3)
C25 C29 1.412(3)
C25 C30 1.500(3)
C26 C27 1.415(4)
C26 C31 1.502(3)
C27 C28 1.406(4)
C27 C32 1.507(4)
C28 C29 1.409(4)
C28 C33 1.510(4)
C29 C34 1.506(3)
